data_4503427
loop_
_publ_author_name
'Chen, Shuo-ping'
'Huang, Guang-xi'
'Li, Ming'
'Pan, Ling-ling'
'Yuan, Yi-xuan'
'Yuan, Liang-jie'

_publ_section_title
;
 Newin SituCondensation Reaction of Amino Diphosphonic Acids: A Series of
 Bicyclic Phosphonate Derivatives and Three Novel Water Clusters
;
_journal_issue 8
_journal_name_full 'Crystal Growth &amp; Design'
_journal_page_first 2824
_journal_paper_doi 10.1021/cg7011149
_journal_volume 8
_journal_year 2008
_chemical_formula_sum 'C26 H39 N13 Ni2 O9 P2'
_chemical_formula_weight 857.06
_chemical_name_systematic
; 
 ? 
;
_space_group_IT_number 2
_symmetry_cell_setting triclinic
_symmetry_space_group_name_Hall '-P 1'
_symmetry_space_group_name_H-M 'P -1'
_atom_sites_solution_hydrogens geom
_atom_sites_solution_primary direct
_atom_sites_solution_secondary difmap
_audit_creation_method SHELXL-97
_cell_angle_alpha 107.0260(10)
_cell_angle_beta 93.3500(10)
_cell_angle_gamma 101.6630(10)
_cell_formula_units_Z 2
_cell_length_a 8.6086(5)
_cell_length_b 14.0222(8)
_cell_length_c 16.3218(9)
_cell_measurement_temperature 298(2)
_cell_volume 1830.37(18)
_computing_cell_refinement 'Bruker SMART'
_computing_data_collection 'Bruker SMART'
_computing_data_reduction 'Bruker SAINT'
_computing_molecular_graphics 'Bruker SHELXTL'
_computing_publication_material 'Bruker SHELXTL'
_computing_structure_refinement 'SHELXL-97 (Sheldrick, 1997)'
_computing_structure_solution 'SHELXS-97 (Sheldrick, 1990)'
_diffrn_ambient_temperature 273(2)
_diffrn_measured_fraction_theta_full 0.956
_diffrn_measured_fraction_theta_max 0.956
_diffrn_measurement_device_type 'CCD area detector'
_diffrn_measurement_method 'phi and omega scans'
_diffrn_radiation_monochromator graphite
_diffrn_radiation_source 'fine-focus sealed tube'
_diffrn_radiation_type MoK\a
_diffrn_radiation_wavelength 0.71073
_diffrn_reflns_av_R_equivalents 0.0172
_diffrn_reflns_av_sigmaI/netI 0.0330
_diffrn_reflns_limit_h_max 11
_diffrn_reflns_limit_h_min -10
_diffrn_reflns_limit_k_max 15
_diffrn_reflns_limit_k_min -18
_diffrn_reflns_limit_l_max 21
_diffrn_reflns_limit_l_min -21
_diffrn_reflns_number 11910
_diffrn_reflns_theta_full 28.00
_diffrn_reflns_theta_max 28.00
_diffrn_reflns_theta_min 2.33
_exptl_absorpt_coefficient_mu 1.183
_exptl_absorpt_correction_T_max 0.7892
_exptl_absorpt_correction_T_min 0.6753
_exptl_absorpt_correction_type multi-scan
_exptl_absorpt_process_details SADABS
_exptl_crystal_colour blue
_exptl_crystal_density_diffrn 1.555
_exptl_crystal_density_method 'not measured'
_exptl_crystal_description block
_exptl_crystal_F_000 888
_exptl_crystal_size_max 0.36
_exptl_crystal_size_mid 0.27
_exptl_crystal_size_min 0.21
_refine_diff_density_max 0.615
_refine_diff_density_min -0.544
_refine_diff_density_rms 0.077
_refine_ls_extinction_coef 0.0007(4)
_refine_ls_extinction_expression Fc^*^=kFc[1+0.001xFc^2^\l^3^/sin(2\q)]^-1/4^
_refine_ls_extinction_method SHELXL
_refine_ls_goodness_of_fit_ref 1.111
_refine_ls_hydrogen_treatment mixed
_refine_ls_matrix_type full
_refine_ls_number_parameters 515
_refine_ls_number_reflns 8465
_refine_ls_number_restraints 1
_refine_ls_restrained_S_all 1.111
_refine_ls_R_factor_all 0.0431
_refine_ls_R_factor_gt 0.0344
_refine_ls_shift/su_max 0.002
_refine_ls_shift/su_mean 0.000
_refine_ls_structure_factor_coef Fsqd
_refine_ls_weighting_details 'calc w=1/[\s^2^(Fo^2^)+(0.0471P)^2^+0.6645P] where P=(Fo^2^+2Fc^2^)/3'
_refine_ls_weighting_scheme calc
_refine_ls_wR_factor_gt 0.0916
_refine_ls_wR_factor_ref 0.0962
_reflns_number_gt 7174
_reflns_number_total 8465
_reflns_threshold_expression >2sigma(I)
_cod_data_source_file cg7011149-file007.cif
_cod_data_source_block 70403csp3_0m
_cod_depositor_comments
;
The following automatic conversions were performed:

'_exptl_absorpt_correction_type' value 'Multi-scan' changed to
'multi-scan' according to
/home/saulius/struct/CIF-dictionaries/cif_core.dic dictionary named
'cif_core.dic' version 2.4.1 from 2010-06-29.

Automatic conversion script
Id: cif_fix_values 1715 2011-07-08 13:25:40Z adriana 
;
_cod_original_sg_symbol_H-M P-1
_cod_database_code 4503427

loop_
_symmetry_equiv_pos_as_xyz
'x, y, z'
'-x, -y, -z'

loop_
_atom_site_label
_atom_site_type_symbol
_atom_site_fract_x
_atom_site_fract_y
_atom_site_fract_z
_atom_site_U_iso_or_equiv
_atom_site_adp_type
_atom_site_occupancy
_atom_site_symmetry_multiplicity
_atom_site_calc_flag
_atom_site_refinement_flags
C2 C 0.3206(3) 0.46366(19) 0.53738(17) 0.0347(5) Uani 1 1 d .
H2 H 0.2658 0.4828 0.4962 0.042 Uiso 1 1 calc R
C4 C 0.4650(3) 0.4740(2) 0.65381(18) 0.0438(6) Uani 1 1 d .
H4 H 0.5280 0.4992 0.7072 0.053 Uiso 1 1 calc R
C5 C 0.4178(3) 0.3746(2) 0.60428(16) 0.0371(6) Uani 1 1 d .
H5 H 0.4433 0.3194 0.6182 0.044 Uiso 1 1 calc R
C7 C -0.1564(3) 0.22919(18) 0.42984(15) 0.0286(5) Uani 1 1 d .
H7 H -0.1738 0.1873 0.3727 0.034 Uiso 1 1 calc R
C9 C -0.2005(3) 0.3215(2) 0.55504(17) 0.0443(7) Uani 1 1 d .
H9 H -0.2505 0.3548 0.6003 0.053 Uiso 1 1 calc R
C10 C -0.0434(3) 0.3219(2) 0.55614(16) 0.0393(6) Uani 1 1 d .
H10 H 0.0344 0.3568 0.6032 0.047 Uiso 1 1 calc R
C12 C 0.1064(3) 0.10714(19) 0.56332(15) 0.0324(5) Uani 1 1 d .
H12 H 0.0070 0.1237 0.5654 0.039 Uiso 1 1 calc R
C14 C 0.3008(3) 0.0355(2) 0.58253(17) 0.0395(6) Uani 1 1 d .
H14 H 0.3622 -0.0049 0.5990 0.047 Uiso 1 1 calc R
C15 C 0.3450(3) 0.1020(2) 0.53785(16) 0.0338(5) Uani 1 1 d .
H15 H 0.4440 0.1151 0.5183 0.041 Uiso 1 1 calc R
C17 C 0.1971(3) -0.05559(19) 0.01718(15) 0.0308(5) Uani 1 1 d .
H17 H 0.1115 -0.0276 0.0361 0.037 Uiso 1 1 calc R
C19 C 0.3627(3) -0.1182(2) -0.06768(16) 0.0413(6) Uani 1 1 d .
H19 H 0.4136 -0.1411 -0.1159 0.050 Uiso 1 1 calc R
C20 C 0.4058(3) -0.1161(2) 0.01391(16) 0.0386(6) Uani 1 1 d .
H20 H 0.4933 -0.1383 0.0312 0.046 Uiso 1 1 calc R
C22 C 0.6377(3) -0.06542(18) 0.20263(14) 0.0279(5) Uani 1 1 d .
H22 H 0.6612 0.0048 0.2115 0.034 Uiso 1 1 calc R
C24 C 0.6666(4) -0.2202(2) 0.1795(3) 0.0747(13) Uani 1 1 d .
H24 H 0.7104 -0.2775 0.1694 0.090 Uiso 1 1 calc R
C25 C 0.5133(4) -0.2177(2) 0.1889(3) 0.0597(10) Uani 1 1 d .
H25 H 0.4321 -0.2740 0.1860 0.072 Uiso 1 1 calc R
C27 C 0.0897(3) -0.2610(2) 0.2165(2) 0.0411(6) Uani 1 1 d .
H27 H 0.1196 -0.2370 0.2760 0.049 Uiso 1 1 calc R
C29 C -0.0227(4) -0.3604(2) 0.0900(3) 0.0590(9) Uani 1 1 d .
H29 H -0.0831 -0.4155 0.0452 0.071 Uiso 1 1 calc R
C30 C 0.0667(4) -0.2731(2) 0.0832(2) 0.0515(8) Uani 1 1 d .
H30 H 0.0787 -0.2580 0.0318 0.062 Uiso 1 1 calc R
C31 C 0.2274(2) 0.20456(15) 0.25880(13) 0.0202(4) Uani 1 1 d .
C32 C 0.2206(3) 0.21637(18) 0.16718(14) 0.0288(5) Uani 1 1 d .
H32A H 0.2702 0.1651 0.1319 0.035 Uiso 1 1 calc R
H32B H 0.1087 0.1983 0.1436 0.035 Uiso 1 1 calc R
C33 C 0.2943(3) 0.31748(17) 0.15374(14) 0.0260(4) Uani 1 1 d .
C34 C 0.4410(3) 0.3337(2) 0.12387(18) 0.0396(6) Uani 1 1 d .
H34 H 0.5019 0.2849 0.1184 0.048 Uiso 1 1 calc R
C35 C 0.4991(4) 0.4212(2) 0.1020(2) 0.0547(8) Uani 1 1 d .
H35 H 0.5973 0.4299 0.0809 0.066 Uiso 1 1 calc R
C36 C 0.4143(5) 0.4944(2) 0.1109(2) 0.0599(9) Uani 1 1 d .
H36 H 0.4538 0.5530 0.0959 0.072 Uiso 1 1 calc R
C37 C 0.2709(5) 0.4816(3) 0.1420(2) 0.0619(9) Uani 1 1 d .
H37 H 0.2133 0.5323 0.1494 0.074 Uiso 1 1 calc R
C38 C 0.2101(4) 0.3931(2) 0.1629(2) 0.0450(7) Uani 1 1 d .
H38 H 0.1112 0.3849 0.1833 0.054 Uiso 1 1 calc R
H3 H 0.401(4) 0.597(3) 0.634(2) 0.069(11) Uiso 1 1 d .
H8 H -0.366(4) 0.248(2) 0.455(2) 0.047(9) Uiso 1 1 d .
H13 H 0.086(4) -0.001(2) 0.6165(18) 0.038(8) Uiso 1 1 d .
H18 H 0.180(4) -0.074(2) -0.110(2) 0.057(10) Uiso 1 1 d .
H23 H 0.840(4) -0.104(2) 0.183(2) 0.050(10) Uiso 1 1 d .
H28 H -0.045(5) -0.390(3) 0.197(2) 0.063(11) Uiso 1 1 d .
H1W1 H 0.349(6) -0.015(4) 0.357(3) 0.104(17) Uiso 1 1 d .
H1W2 H 0.873(5) 0.254(3) 0.241(3) 0.079(13) Uiso 1 1 d .
H2W2 H 0.759(5) 0.299(3) 0.262(2) 0.052(10) Uiso 1 1 d .
H1W3 H 0.829(4) 0.459(2) 0.1920(19) 0.033(9) Uiso 1 1 d .
H2W3 H 0.872(8) 0.446(3) 0.254(4) 0.16(3) Uiso 1 1 d D
N1 N 0.3264(2) 0.36813(15) 0.53024(12) 0.0285(4) Uani 1 1 d .
N2 N 0.1950(2) 0.29067(13) 0.33029(11) 0.0223(4) Uani 1 1 d .
H2A H 0.0986 0.3028 0.3188 0.027 Uiso 1 1 calc R
H2B H 0.2708 0.3486 0.3398 0.027 Uiso 1 1 calc R
N3 N 0.4033(3) 0.52943(17) 0.61097(15) 0.0389(5) Uani 1 1 d .
N6 N -0.0156(2) 0.26288(15) 0.47716(12) 0.0274(4) Uani 1 1 d .
N8 N -0.2713(3) 0.26255(18) 0.47404(14) 0.0344(5) Uani 1 1 d .
N11 N 0.2218(2) 0.14708(15) 0.52561(12) 0.0273(4) Uani 1 1 d .
N13 N 0.1495(3) 0.03968(18) 0.59846(14) 0.0371(5) Uani 1 1 d .
N16 N 0.3019(2) -0.07666(14) 0.06731(12) 0.0258(4) Uani 1 1 d .
N18 N 0.2296(3) -0.07977(17) -0.06459(13) 0.0341(5) Uani 1 1 d .
N21 N 0.4948(2) -0.12000(14) 0.20331(13) 0.0279(4) Uani 1 1 d .
N23 N 0.7451(3) -0.12301(18) 0.18767(16) 0.0404(5) Uani 1 1 d .
N26 N 0.1374(2) -0.20977(15) 0.16353(14) 0.0330(4) Uani 1 1 d .
N28 N -0.0074(3) -0.35221(18) 0.1743(2) 0.0490(7) Uani 1 1 d .
Ni1 Ni 0.20215(3) 0.23090(2) 0.440210(16) 0.02044(8) Uani 1 1 d .
Ni2 Ni 0.29004(3) -0.06308(2) 0.195775(17) 0.02146(8) Uani 1 1 d .
O1 O 0.08756(18) -0.00338(11) 0.19191(9) 0.0238(3) Uani 1 1 d .
O2 O 0.07555(17) 0.09108(11) 0.34828(9) 0.0223(3) Uani 1 1 d .
O3 O -0.08844(17) 0.12167(12) 0.22847(10) 0.0257(3) Uani 1 1 d .
O4 O 0.54858(18) 0.27530(11) 0.29160(10) 0.0266(3) Uani 1 1 d .
O5 O 0.43937(18) 0.08348(11) 0.24000(10) 0.0274(3) Uani 1 1 d .
O6 O 0.41001(17) 0.19115(12) 0.39150(9) 0.0253(3) Uani 1 1 d .
O1W O 0.2642(3) -0.04963(15) 0.33078(12) 0.0368(4) Uani 1 1 d .
H2W1 H 0.2132 -0.0063 0.3500 0.055 Uiso 1 1 calc R
O2W O 0.8482(3) 0.31029(17) 0.25218(17) 0.0534(6) Uani 1 1 d .
O3W O 0.8537(4) 0.4990(2) 0.2431(3) 0.0774(8) Uani 1 1 d D
P1 P 0.42171(6) 0.18601(4) 0.29684(3) 0.01933(12) Uani 1 1 d .
P2 P 0.06448(6) 0.09501(4) 0.25487(3) 0.01881(11) Uani 1 1 d .

loop_
_atom_site_aniso_label
_atom_site_aniso_U_11
_atom_site_aniso_U_22
_atom_site_aniso_U_33
_atom_site_aniso_U_23
_atom_site_aniso_U_13
_atom_site_aniso_U_12
C2 0.0356(14) 0.0292(12) 0.0357(13) 0.0068(10) 0.0080(10) 0.0029(10)
C4 0.0406(16) 0.0397(15) 0.0348(14) -0.0041(11) -0.0055(11) -0.0009(12)
C5 0.0355(14) 0.0354(13) 0.0335(13) 0.0035(11) -0.0044(10) 0.0061(11)
C7 0.0237(11) 0.0357(12) 0.0244(11) 0.0075(9) 0.0045(8) 0.0049(9)
C9 0.0329(14) 0.0620(18) 0.0317(13) 0.0004(12) 0.0111(11) 0.0155(13)
C10 0.0266(13) 0.0561(17) 0.0256(12) -0.0007(11) 0.0024(9) 0.0087(12)
C12 0.0292(12) 0.0388(13) 0.0279(11) 0.0136(10) 0.0033(9) -0.0003(10)
C14 0.0367(15) 0.0460(15) 0.0411(14) 0.0247(12) 0.0024(11) 0.0058(12)
C15 0.0278(12) 0.0430(14) 0.0337(12) 0.0185(11) 0.0054(10) 0.0047(10)
C17 0.0312(12) 0.0370(13) 0.0250(11) 0.0086(10) 0.0064(9) 0.0104(10)
C19 0.0413(15) 0.0587(17) 0.0257(12) 0.0082(12) 0.0108(10) 0.0211(13)
C20 0.0383(14) 0.0553(16) 0.0272(12) 0.0104(11) 0.0091(10) 0.0239(12)
C22 0.0257(12) 0.0278(11) 0.0278(11) 0.0066(9) 0.0020(9) 0.0039(9)
C24 0.0382(18) 0.0334(16) 0.148(4) 0.016(2) 0.011(2) 0.0164(14)
C25 0.0319(15) 0.0263(13) 0.120(3) 0.0203(17) 0.0105(17) 0.0076(11)
C27 0.0373(15) 0.0339(13) 0.0544(16) 0.0182(12) 0.0133(12) 0.0047(11)
C29 0.055(2) 0.0348(16) 0.072(2) 0.0077(15) -0.0054(17) -0.0069(14)
C30 0.0555(19) 0.0383(15) 0.0479(17) 0.0083(13) -0.0040(14) -0.0072(13)
C31 0.0206(10) 0.0200(10) 0.0192(9) 0.0061(8) 0.0030(7) 0.0025(8)
C32 0.0313(12) 0.0309(12) 0.0213(10) 0.0101(9) 0.0030(9) -0.0022(9)
C33 0.0297(12) 0.0277(11) 0.0215(10) 0.0098(9) 0.0037(8) 0.0052(9)
C34 0.0436(16) 0.0388(14) 0.0443(15) 0.0193(12) 0.0209(12) 0.0132(12)
C35 0.055(2) 0.0543(19) 0.0560(19) 0.0274(16) 0.0225(15) -0.0033(15)
C36 0.090(3) 0.0363(16) 0.0544(19) 0.0246(15) 0.0081(18) 0.0022(16)
C37 0.081(3) 0.0441(17) 0.075(2) 0.0293(17) 0.011(2) 0.0317(17)
C38 0.0414(16) 0.0513(17) 0.0544(17) 0.0260(14) 0.0139(13) 0.0208(13)
N1 0.0250(10) 0.0280(10) 0.0257(9) 0.0018(8) 0.0036(7) 0.0004(8)
N2 0.0201(9) 0.0206(9) 0.0239(9) 0.0042(7) 0.0035(7) 0.0034(7)
N3 0.0375(13) 0.0261(11) 0.0426(12) -0.0012(9) 0.0129(10) -0.0009(9)
N6 0.0212(9) 0.0335(10) 0.0243(9) 0.0049(8) 0.0049(7) 0.0048(8)
N8 0.0214(11) 0.0487(13) 0.0329(11) 0.0115(10) 0.0045(8) 0.0092(9)
N11 0.0272(10) 0.0313(10) 0.0218(9) 0.0103(8) 0.0033(7) 0.0000(8)
N13 0.0368(13) 0.0418(12) 0.0327(11) 0.0209(10) 0.0047(9) -0.0047(10)
N16 0.0253(10) 0.0280(10) 0.0221(9) 0.0048(7) 0.0034(7) 0.0061(8)
N18 0.0355(12) 0.0454(12) 0.0224(10) 0.0108(9) 0.0011(8) 0.0117(9)
N21 0.0255(10) 0.0243(9) 0.0329(10) 0.0082(8) 0.0014(8) 0.0052(8)
N23 0.0234(12) 0.0365(12) 0.0549(14) 0.0058(10) 0.0042(10) 0.0056(9)
N26 0.0310(11) 0.0256(10) 0.0407(12) 0.0093(9) 0.0048(9) 0.0040(8)
N28 0.0374(14) 0.0297(12) 0.083(2) 0.0232(13) 0.0162(13) 0.0040(10)
Ni1 0.01786(14) 0.02337(15) 0.01796(13) 0.00485(10) 0.00335(10) 0.00202(10)
Ni2 0.02108(15) 0.02090(14) 0.02093(14) 0.00520(11) 0.00314(10) 0.00333(10)
O1 0.0214(8) 0.0225(7) 0.0233(7) 0.0027(6) 0.0024(6) 0.0026(6)
O2 0.0210(7) 0.0243(7) 0.0198(7) 0.0073(6) 0.0040(6) 0.0000(6)
O3 0.0186(8) 0.0302(8) 0.0277(8) 0.0088(6) 0.0013(6) 0.0050(6)
O4 0.0207(8) 0.0233(8) 0.0325(8) 0.0070(6) 0.0070(6) -0.0009(6)
O5 0.0231(8) 0.0222(8) 0.0326(8) 0.0025(6) 0.0055(6) 0.0039(6)
O6 0.0176(7) 0.0379(9) 0.0224(7) 0.0120(7) 0.0051(6) 0.0062(6)
O1W 0.0423(11) 0.0399(10) 0.0302(9) 0.0103(8) 0.0053(8) 0.0147(9)
O2W 0.0341(12) 0.0373(11) 0.0957(19) 0.0262(12) 0.0290(12) 0.0098(9)
O3W 0.080(2) 0.0580(17) 0.107(3) 0.0442(19) 0.0327(19) 0.0117(15)
P1 0.0153(3) 0.0202(3) 0.0204(2) 0.0047(2) 0.00401(19) 0.00124(19)
P2 0.0159(3) 0.0206(3) 0.0181(2) 0.0053(2) 0.00261(18) 0.00116(19)

loop_
_atom_type_symbol
_atom_type_description
_atom_type_scat_dispersion_real
_atom_type_scat_dispersion_imag
_atom_type_scat_source
C C 0.0033 0.0016 'International Tables Vol C Tables 4.2.6.8 and 6.1.1.4'
H H 0.0000 0.0000 'International Tables Vol C Tables 4.2.6.8 and 6.1.1.4'
N N 0.0061 0.0033 'International Tables Vol C Tables 4.2.6.8 and 6.1.1.4'
O O 0.0106 0.0060 'International Tables Vol C Tables 4.2.6.8 and 6.1.1.4'
P P 0.1023 0.0942 'International Tables Vol C Tables 4.2.6.8 and 6.1.1.4'
Ni Ni 0.3393 1.1124 'International Tables Vol C Tables 4.2.6.8 and 6.1.1.4'

loop_
_geom_angle_atom_site_label_1
_geom_angle_atom_site_label_2
_geom_angle_atom_site_label_3
_geom_angle
N1 C2 N3 111.7(2)
N1 C2 H2 124.2
N3 C2 H2 124.2
N3 C4 C5 106.9(2)
N3 C4 H4 126.5
C5 C4 H4 126.5
C4 C5 N1 109.3(2)
C4 C5 H5 125.4
N1 C5 H5 125.4
N6 C7 N8 111.7(2)
N6 C7 H7 124.1
N8 C7 H7 124.1
C10 C9 N8 106.2(2)
C10 C9 H9 126.9
N8 C9 H9 126.9
C9 C10 N6 109.8(2)
C9 C10 H10 125.1
N6 C10 H10 125.1
N11 C12 N13 111.7(2)
N11 C12 H12 124.2
N13 C12 H12 124.2
N13 C14 C15 106.1(2)
N13 C14 H14 126.9
C15 C14 H14 126.9
C14 C15 N11 109.9(2)
C14 C15 H15 125.1
N11 C15 H15 125.1
N16 C17 N18 111.2(2)
N16 C17 H17 124.4
N18 C17 H17 124.4
C20 C19 N18 105.8(2)
C20 C19 H19 127.1
N18 C19 H19 127.1
C19 C20 N16 110.1(2)
C19 C20 H20 125.0
N16 C20 H20 125.0
N21 C22 N23 111.8(2)
N21 C22 H22 124.1
N23 C22 H22 124.1
C25 C24 N23 106.6(3)
C25 C24 H24 126.7
N23 C24 H24 126.7
C24 C25 N21 109.7(3)
C24 C25 H25 125.2
N21 C25 H25 125.2
N26 C27 N28 111.5(3)
N26 C27 H27 124.3
N28 C27 H27 124.3
N28 C29 C30 106.5(3)
N28 C29 H29 126.8
C30 C29 H29 126.8
C29 C30 N26 109.8(3)
C29 C30 H30 125.1
N26 C30 H30 125.1
N2 C31 C32 116.93(17)
N2 C31 P2 103.40(13)
C32 C31 P2 107.09(14)
N2 C31 P1 104.98(13)
C32 C31 P1 113.17(15)
P2 C31 P1 110.86(10)
C33 C32 C31 120.91(18)
C33 C32 H32A 107.1
C31 C32 H32A 107.1
C33 C32 H32B 107.1
C31 C32 H32B 107.1
H32A C32 H32B 106.8
C38 C33 C34 117.4(2)
C38 C33 C32 120.9(2)
C34 C33 C32 121.4(2)
C33 C34 C35 121.2(3)
C33 C34 H34 119.4
C35 C34 H34 119.4
C36 C35 C34 120.7(3)
C36 C35 H35 119.7
C34 C35 H35 119.7
C35 C36 C37 119.5(3)
C35 C36 H36 120.2
C37 C36 H36 120.2
C36 C37 C38 120.3(3)
C36 C37 H37 119.8
C38 C37 H37 119.8
C33 C38 C37 120.9(3)
C33 C38 H38 119.5
C37 C38 H38 119.5
C2 N1 C5 105.0(2)
C2 N1 Ni1 130.32(17)
C5 N1 Ni1 124.11(17)
C31 N2 Ni1 101.92(11)
C31 N2 H2A 111.4
Ni1 N2 H2A 111.4
C31 N2 H2B 111.4
Ni1 N2 H2B 111.4
H2A N2 H2B 109.3
C2 N3 C4 107.2(2)
C2 N3 H3 127(2)
C4 N3 H3 125(2)
C7 N6 C10 105.1(2)
C7 N6 Ni1 127.18(16)
C10 N6 Ni1 127.75(16)
C7 N8 C9 107.2(2)
C7 N8 H8 124(2)
C9 N8 H8 128(2)
C12 N11 C15 104.88(19)
C12 N11 Ni1 126.82(17)
C15 N11 Ni1 126.68(15)
C12 N13 C14 107.4(2)
C12 N13 H13 124(2)
C14 N13 H13 127(2)
C17 N16 C20 105.19(19)
C17 N16 Ni2 125.02(16)
C20 N16 Ni2 129.56(16)
C17 N18 C19 107.8(2)
C17 N18 H18 130(2)
C19 N18 H18 122(2)
C22 N21 C25 105.1(2)
C22 N21 Ni2 121.79(15)
C25 N21 Ni2 131.21(18)
C22 N23 C24 106.8(2)
C22 N23 H23 127(2)
C24 N23 H23 126(2)
C27 N26 C30 104.8(2)
C27 N26 Ni2 127.09(19)
C30 N26 Ni2 128.12(18)
C27 N28 C29 107.5(3)
C27 N28 H28 123(3)
C29 N28 H28 130(3)
N1 Ni1 N11 92.97(8)
N1 Ni1 N6 90.44(8)
N11 Ni1 N6 93.84(8)
N1 Ni1 O6 94.16(7)
N11 Ni1 O6 88.57(7)
N6 Ni1 O6 174.70(6)
N1 Ni1 O2 179.92(8)
N11 Ni1 O2 87.10(6)
N6 Ni1 O2 89.59(7)
O6 Ni1 O2 85.82(6)
N1 Ni1 N2 96.02(7)
N11 Ni1 N2 167.56(7)
N6 Ni1 N2 94.67(7)
O6 Ni1 N2 82.23(6)
O2 Ni1 N2 83.90(6)
N16 Ni2 O1 89.89(7)
N16 Ni2 O5 94.16(7)
O1 Ni2 O5 91.58(6)
N16 Ni2 N21 91.46(8)
O1 Ni2 N21 178.34(7)
O5 Ni2 N21 87.36(7)
N16 Ni2 N26 91.28(8)
O1 Ni2 N26 88.27(7)
O5 Ni2 N26 174.55(7)
N21 Ni2 N26 92.66(8)
N16 Ni2 O1W 177.05(8)
O1 Ni2 O1W 87.50(7)
O5 Ni2 O1W 87.31(7)
N21 Ni2 O1W 91.16(7)
N26 Ni2 O1W 87.24(8)
P2 O1 Ni2 125.40(9)
P2 O2 Ni1 113.47(8)
P1 O5 Ni2 134.19(10)
P1 O6 Ni1 115.27(8)
Ni2 O1W H1W1 105(3)
Ni2 O1W H2W1 109.5
H1W1 O1W H2W1 95.6
H1W2 O2W H2W2 105(4)
H1W3 O3W H2W3 84(5)
O5 P1 O4 113.56(9)
O5 P1 O6 113.76(9)
O4 P1 O6 110.30(9)
O5 P1 C31 107.20(9)
O4 P1 C31 107.02(9)
O6 P1 C31 104.30(9)
O3 P2 O1 111.81(9)
O3 P2 O2 112.19(9)
O1 P2 O2 111.48(8)
O3 P2 C31 106.06(9)
O1 P2 C31 111.08(9)
O2 P2 C31 103.81(9)

loop_
_geom_bond_atom_site_label_1
_geom_bond_atom_site_label_2
_geom_bond_distance
C2 N1 1.322(3)
C2 N3 1.336(3)
C2 H2 0.9300
C4 N3 1.348(4)
C4 C5 1.354(4)
C4 H4 0.9300
C5 N1 1.373(3)
C5 H5 0.9300
C7 N6 1.317(3)
C7 N8 1.338(3)
C7 H7 0.9300
C9 C10 1.351(4)
C9 N8 1.366(3)
C9 H9 0.9300
C10 N6 1.377(3)
C10 H10 0.9300
C12 N11 1.315(3)
C12 N13 1.340(3)
C12 H12 0.9300
C14 N13 1.353(4)
C14 C15 1.354(3)
C14 H14 0.9300
C15 N11 1.373(3)
C15 H15 0.9300
C17 N16 1.317(3)
C17 N18 1.339(3)
C17 H17 0.9300
C19 C20 1.352(3)
C19 N18 1.359(3)
C19 H19 0.9300
C20 N16 1.369(3)
C20 H20 0.9300
C22 N21 1.314(3)
C22 N23 1.333(3)
C22 H22 0.9300
C24 C25 1.344(4)
C24 N23 1.358(4)
C24 H24 0.9300
C25 N21 1.364(3)
C25 H25 0.9300
C27 N26 1.311(3)
C27 N28 1.340(4)
C27 H27 0.9300
C29 N28 1.343(5)
C29 C30 1.345(4)
C29 H29 0.9300
C30 N26 1.373(4)
C30 H30 0.9300
C31 N2 1.499(3)
C31 C32 1.551(3)
C31 P2 1.842(2)
C31 P1 1.844(2)
C32 C33 1.515(3)
C32 H32A 0.9700
C32 H32B 0.9700
C33 C38 1.380(3)
C33 C34 1.380(3)
C34 C35 1.383(4)
C34 H34 0.9300
C35 C36 1.355(5)
C35 H35 0.9300
C36 C37 1.360(5)
C36 H36 0.9300
C37 C38 1.391(4)
C37 H37 0.9300
C38 H38 0.9300
N1 Ni1 2.0819(19)
N2 Ni1 2.1940(17)
N2 H2A 0.9000
N2 H2B 0.9000
N3 H3 0.92(4)
N6 Ni1 2.0958(19)
N8 H8 0.82(3)
N11 Ni1 2.0894(18)
N13 H13 0.84(3)
N16 Ni2 2.0597(18)
N18 H18 0.86(3)
N21 Ni2 2.0879(19)
N23 H23 0.82(3)
N26 Ni2 2.104(2)
N28 H28 0.76(4)
Ni1 O6 2.1106(15)
Ni1 O2 2.1225(15)
Ni2 O1 2.0859(15)
Ni2 O5 2.0860(15)
Ni2 O1W 2.1845(18)
O1 P2 1.5177(15)
O2 P2 1.5398(15)
O3 P2 1.5118(15)
O4 P1 1.5128(15)
O5 P1 1.5081(16)
O6 P1 1.5357(15)
O1W H1W1 0.81(5)
O1W H2W1 0.8200
O2W H1W2 0.83(4)
O2W H2W2 0.79(4)
O3W H1W3 0.85(3)
O3W H2W3 0.856(10)

loop_
_geom_torsion_atom_site_label_1
_geom_torsion_atom_site_label_2
_geom_torsion_atom_site_label_3
_geom_torsion_atom_site_label_4
_geom_torsion
N3 C4 C5 N1 0.1(3)
N8 C9 C10 N6 -0.7(3)
N13 C14 C15 N11 -0.3(3)
N18 C19 C20 N16 -0.3(3)
N23 C24 C25 N21 -0.3(5)
N28 C29 C30 N26 -0.4(4)
N2 C31 C32 C33 42.6(3)
P2 C31 C32 C33 157.97(18)
P1 C31 C32 C33 -79.6(2)
C31 C32 C33 C38 -85.0(3)
C31 C32 C33 C34 101.4(3)
C38 C33 C34 C35 -1.6(4)
C32 C33 C34 C35 172.2(3)
C33 C34 C35 C36 1.3(5)
C34 C35 C36 C37 0.2(5)
C35 C36 C37 C38 -1.3(5)
C34 C33 C38 C37 0.5(4)
C32 C33 C38 C37 -173.3(3)
C36 C37 C38 C33 0.9(5)
N3 C2 N1 C5 0.3(3)
N3 C2 N1 Ni1 171.55(17)
C4 C5 N1 C2 -0.2(3)
C4 C5 N1 Ni1 -172.15(19)
C32 C31 N2 Ni1 176.06(15)
P2 C31 N2 Ni1 58.68(12)
P1 C31 N2 Ni1 -57.60(12)
N1 C2 N3 C4 -0.3(3)
C5 C4 N3 C2 0.1(3)
N8 C7 N6 C10 -0.4(3)
N8 C7 N6 Ni1 178.59(16)
C9 C10 N6 C7 0.7(3)
C9 C10 N6 Ni1 -178.3(2)
N6 C7 N8 C9 0.0(3)
C10 C9 N8 C7 0.5(3)
N13 C12 N11 C15 0.0(3)
N13 C12 N11 Ni1 166.15(16)
C14 C15 N11 C12 0.2(3)
C14 C15 N11 Ni1 -166.02(18)
N11 C12 N13 C14 -0.1(3)
C15 C14 N13 C12 0.2(3)
N18 C17 N16 C20 0.0(3)
N18 C17 N16 Ni2 -174.94(16)
C19 C20 N16 C17 0.2(3)
C19 C20 N16 Ni2 174.83(19)
N16 C17 N18 C19 -0.2(3)
C20 C19 N18 C17 0.3(3)
N23 C22 N21 C25 0.7(3)
N23 C22 N21 Ni2 -165.35(17)
C24 C25 N21 C22 -0.2(4)
C24 C25 N21 Ni2 164.0(3)
N21 C22 N23 C24 -0.9(3)
C25 C24 N23 C22 0.7(4)
N28 C27 N26 C30 -0.4(3)
N28 C27 N26 Ni2 179.92(18)
C29 C30 N26 C27 0.5(4)
C29 C30 N26 Ni2 -179.8(2)
N26 C27 N28 C29 0.2(4)
C30 C29 N28 C27 0.1(4)
C2 N1 Ni1 N11 -154.0(2)
C5 N1 Ni1 N11 15.8(2)
C2 N1 Ni1 N6 -60.1(2)
C5 N1 Ni1 N6 109.6(2)
C2 N1 Ni1 O6 117.2(2)
C5 N1 Ni1 O6 -73.0(2)
C2 N1 Ni1 O2 48(100)
C5 N1 Ni1 O2 -143(100)
C2 N1 Ni1 N2 34.6(2)
C5 N1 Ni1 N2 -155.6(2)
C12 N11 Ni1 N1 108.7(2)
C15 N11 Ni1 N1 -88.0(2)
C12 N11 Ni1 N6 18.1(2)
C15 N11 Ni1 N6 -178.65(19)
C12 N11 Ni1 O6 -157.2(2)
C15 N11 Ni1 O6 6.08(19)
C12 N11 Ni1 O2 -71.3(2)
C15 N11 Ni1 O2 91.96(19)
C12 N11 Ni1 N2 -115.0(3)
C15 N11 Ni1 N2 48.3(4)
C7 N6 Ni1 N1 154.0(2)
C10 N6 Ni1 N1 -27.2(2)
C7 N6 Ni1 N11 -113.0(2)
C10 N6 Ni1 N11 65.8(2)
C7 N6 Ni1 O6 3.9(9)
C10 N6 Ni1 O6 -177.3(7)
C7 N6 Ni1 O2 -25.9(2)
C10 N6 Ni1 O2 152.9(2)
C7 N6 Ni1 N2 57.9(2)
C10 N6 Ni1 N2 -123.2(2)
C31 N2 Ni1 N1 139.04(12)
C31 N2 Ni1 N11 3.0(4)
C31 N2 Ni1 N6 -130.02(12)
C31 N2 Ni1 O6 45.65(12)
C31 N2 Ni1 O2 -40.94(12)
C17 N16 Ni2 O1 -3.58(19)
C20 N16 Ni2 O1 -177.3(2)
C17 N16 Ni2 O5 -95.16(19)
C20 N16 Ni2 O5 91.1(2)
C17 N16 Ni2 N21 177.4(2)
C20 N16 Ni2 N21 3.7(2)
C17 N16 Ni2 N26 84.7(2)
C20 N16 Ni2 N26 -89.0(2)
C17 N16 Ni2 O1W 24.7(15)
C20 N16 Ni2 O1W -149.0(13)
C22 N21 Ni2 N16 72.51(19)
C25 N21 Ni2 N16 -89.5(3)
C22 N21 Ni2 O1 -72(2)
C25 N21 Ni2 O1 126(2)
C22 N21 Ni2 O5 -21.58(18)
C25 N21 Ni2 O5 176.4(3)
C22 N21 Ni2 N26 163.87(18)
C25 N21 Ni2 N26 1.8(3)
C22 N21 Ni2 O1W -108.84(19)
C25 N21 Ni2 O1W 89.1(3)
C27 N26 Ni2 N16 171.9(2)
C30 N26 Ni2 N16 -7.7(2)
C27 N26 Ni2 O1 -98.2(2)
C30 N26 Ni2 O1 82.2(2)
C27 N26 Ni2 O5 -9.7(9)
C30 N26 Ni2 O5 170.8(6)
C27 N26 Ni2 N21 80.4(2)
C30 N26 Ni2 N21 -99.2(2)
C27 N26 Ni2 O1W -10.7(2)
C30 N26 Ni2 O1W 169.8(2)
N16 Ni2 O1 P2 -129.00(11)
O5 Ni2 O1 P2 -34.84(11)
N21 Ni2 O1 P2 16(2)
N26 Ni2 O1 P2 139.72(12)
O1W Ni2 O1 P2 52.40(12)
N1 Ni1 O2 P2 -5(100)
N11 Ni1 O2 P2 -163.07(10)
N6 Ni1 O2 P2 103.06(10)
O6 Ni1 O2 P2 -74.30(9)
N2 Ni1 O2 P2 8.32(9)
N16 Ni2 O5 P1 122.78(14)
O1 Ni2 O5 P1 32.77(14)
N21 Ni2 O5 P1 -145.94(14)
N26 Ni2 O5 P1 -55.6(8)
O1W Ni2 O5 P1 -54.66(14)
N1 Ni1 O6 P1 -115.39(10)
N11 Ni1 O6 P1 151.73(10)
N6 Ni1 O6 P1 34.6(8)
O2 Ni1 O6 P1 64.53(10)
N2 Ni1 O6 P1 -19.87(10)
Ni2 O5 P1 O4 -165.08(12)
Ni2 O5 P1 O6 67.66(15)
Ni2 O5 P1 C31 -47.10(15)
Ni1 O6 P1 O5 -122.58(10)
Ni1 O6 P1 O4 108.49(10)
Ni1 O6 P1 C31 -6.12(12)
N2 C31 P1 O5 164.75(12)
C32 C31 P1 O5 -66.61(16)
P2 C31 P1 O5 53.73(13)
N2 C31 P1 O4 -73.09(14)
C32 C31 P1 O4 55.55(17)
P2 C31 P1 O4 175.89(10)
N2 C31 P1 O6 43.81(14)
C32 C31 P1 O6 172.46(15)
P2 C31 P1 O6 -67.21(12)
Ni2 O1 P2 O3 174.23(9)
Ni2 O1 P2 O2 -59.28(12)
Ni2 O1 P2 C31 55.97(13)
Ni1 O2 P2 O3 -94.22(10)
Ni1 O2 P2 O1 139.51(8)
Ni1 O2 P2 C31 19.86(11)
N2 C31 P2 O3 64.52(14)
C32 C31 P2 O3 -59.56(16)
P1 C31 P2 O3 176.55(10)
N2 C31 P2 O1 -173.80(12)
C32 C31 P2 O1 62.12(16)
P1 C31 P2 O1 -61.77(12)
N2 C31 P2 O2 -53.87(14)
C32 C31 P2 O2 -177.95(14)
P1 C31 P2 O2 58.16(12)
